data_7233973
loop_
_publ_author_name
'Yue, Qi'
'Wang, Yuan-Yuan'
'Hu, Xiao-Lu'
'Guo, Wei-Xiao'
'Gao, En-Qing'

_publ_section_title
;
 Eight coordination compounds assembled from unexplored semi-rigid
 ether-based unsymmetrical tetracarboxylate and various dipyridyl ligands:
 structural variation, magnetic and photoluminescence properties
;
_journal_name_full CrystEngComm
_journal_paper_doi 10.1039/C9CE01128E
_journal_year 2019
_chemical_formula_sum 'C80 H44 Cd4 N8 O19'
_chemical_formula_weight 1870.87
_space_group_crystal_system monoclinic
_space_group_IT_number 14
_space_group_name_Hall '-P 2ybc'
_space_group_name_H-M_alt 'P 1 21/c 1'
_symmetry_space_group_name_Hall '-P 2ybc'
_symmetry_space_group_name_H-M 'P 1 21/c 1'
_atom_sites_solution_hydrogens geom
_audit_creation_method SHELXL-2014
_audit_update_record
;
2019-07-16 deposited with the CCDC.    2019-09-18 downloaded from the CCDC.
;
_cell_angle_alpha 90
_cell_angle_beta 91.9380(10)
_cell_angle_gamma 90
_cell_formula_units_Z 2
_cell_length_a 11.8519(3)
_cell_length_b 11.7713(3)
_cell_length_c 23.8980(5)
_cell_measurement_reflns_used 9982
_cell_measurement_temperature 296(2)
_cell_measurement_theta_max 27.77
_cell_measurement_theta_min 2.38
_cell_volume 3332.16(14)
_computing_structure_refinement 'SHELXL-2014 (Sheldrick, 2014)'
_diffrn_ambient_temperature 296(2)
_diffrn_measured_fraction_theta_full 0.999
_diffrn_measured_fraction_theta_max 0.995
_diffrn_measurement_device_type 'CCD area detector'
_diffrn_measurement_method 'phi and omega scans'
_diffrn_radiation_type MoK\a
_diffrn_radiation_wavelength 0.71073
_diffrn_reflns_av_R_equivalents 0.0330
_diffrn_reflns_av_unetI/netI 0.0258
_diffrn_reflns_Laue_measured_fraction_full 0.999
_diffrn_reflns_Laue_measured_fraction_max 0.995
_diffrn_reflns_limit_h_max 15
_diffrn_reflns_limit_h_min -15
_diffrn_reflns_limit_k_max 15
_diffrn_reflns_limit_k_min -14
_diffrn_reflns_limit_l_max 31
_diffrn_reflns_limit_l_min -31
_diffrn_reflns_number 44467
_diffrn_reflns_point_group_measured_fraction_full 0.999
_diffrn_reflns_point_group_measured_fraction_max 0.995
_diffrn_reflns_theta_full 25.242
_diffrn_reflns_theta_max 28.151
_diffrn_reflns_theta_min 1.705
_exptl_absorpt_coefficient_mu 1.347
_exptl_crystal_colour paleyellow
_exptl_crystal_density_diffrn 1.865
_exptl_crystal_description block
_exptl_crystal_F_000 1848
_exptl_crystal_size_max 0.27
_exptl_crystal_size_mid 0.23
_exptl_crystal_size_min 0.21
_refine_diff_density_max 0.668
_refine_diff_density_min -0.293
_refine_diff_density_rms 0.078
_refine_ls_extinction_method none
_refine_ls_goodness_of_fit_ref 1.025
_refine_ls_hydrogen_treatment constr
_refine_ls_matrix_type full
_refine_ls_number_parameters 505
_refine_ls_number_reflns 8118
_refine_ls_number_restraints 0
_refine_ls_restrained_S_all 1.025
_refine_ls_R_factor_all 0.0386
_refine_ls_R_factor_gt 0.0287
_refine_ls_shift/su_max 0.002
_refine_ls_shift/su_mean 0.000
_refine_ls_structure_factor_coef Fsqd
_refine_ls_weighting_details 'w=1/[\s^2^(Fo^2^)+(0.0371P)^2^+1.9570P] where P=(Fo^2^+2Fc^2^)/3'
_refine_ls_weighting_scheme calc
_refine_ls_wR_factor_gt 0.0696
_refine_ls_wR_factor_ref 0.0746
_reflns_Friedel_coverage 0.000
_reflns_number_gt 6749
_reflns_number_total 8118
_reflns_threshold_expression 'I > 2\s(I)'
_cod_data_source_file c9ce01128e2.cif
_cod_data_source_block 3
_cod_database_code 7233973
_shelx_space_group_comment
;
The symmetry employed for this shelxl refinement is uniquely defined
by the following loop, which should always be used as a source of
symmetry information in preference to the above space-group names.
They are only intended as comments.
;
_shelxl_version_number 2014-3

loop_
_space_group_symop_operation_xyz
'x, y, z'
'-x, y+1/2, -z+1/2'
'-x, -y, -z'
'x, -y-1/2, z-1/2'

loop_
_atom_site_label
_atom_site_type_symbol
_atom_site_fract_x
_atom_site_fract_y
_atom_site_fract_z
_atom_site_U_iso_or_equiv
_atom_site_adp_type
_atom_site_occupancy
_atom_site_site_symmetry_order
_atom_site_calc_flag
_atom_site_refinement_flags_posn
_atom_site_refinement_flags_adp
_atom_site_refinement_flags_occupancy
Cd1 Cd 0.25774(2) 0.73735(2) 0.44110(2) 0.03412(6) Uani 1 1 d . . .
Cd2 Cd 0.43010(2) 1.05593(2) 0.41573(2) 0.03180(6) Uani 1 1 d . . .
O1 O 0.17136(17) 0.76847(17) 0.35453(8) 0.0460(5) Uani 1 1 d . . .
O2 O 0.10261(19) 0.86408(19) 0.42351(8) 0.0531(5) Uani 1 1 d . . .
O3 O 0.27416(19) 1.0014(2) 0.37169(11) 0.0728(8) Uani 1 1 d . . .
O4 O 0.2593(2) 1.1654(2) 0.32945(12) 0.0717(7) Uani 1 1 d . . .
O5 O -0.09131(13) 0.79950(15) 0.32357(8) 0.0367(4) Uani 1 1 d . . .
O6 O -0.35185(16) 0.86418(17) 0.50893(8) 0.0424(4) Uani 1 1 d . . .
O7 O -0.39486(15) 1.01730(16) 0.45855(8) 0.0383(4) Uani 1 1 d . . .
O8 O -0.57771(15) 0.66904(17) 0.39924(10) 0.0481(5) Uani 1 1 d . . .
O9 O -0.57777(14) 0.84389(16) 0.43104(8) 0.0379(4) Uani 1 1 d . . .
O10 O 0.0906(5) 1.0562(4) 0.4883(3) 0.0875(19) Uani 0.5 1 d . . P
N1 N 0.52402(19) 1.0673(2) 0.32897(9) 0.0397(5) Uani 1 1 d . . .
N2 N 0.51176(17) 1.23938(18) 0.40559(9) 0.0339(5) Uani 1 1 d . . .
N3 N 0.18846(18) 0.7247(2) 0.52898(10) 0.0381(5) Uani 1 1 d . . .
N4 N 0.22069(18) 0.54737(19) 0.45769(10) 0.0395(5) Uani 1 1 d . . .
C1 C 0.1155(2) 0.8493(2) 0.37272(10) 0.0322(5) Uani 1 1 d . . .
C2 C 0.06073(19) 0.9306(2) 0.33136(10) 0.0280(5) Uani 1 1 d . . .
C3 C 0.11103(19) 1.0327(2) 0.31531(10) 0.0308(5) Uani 1 1 d . . .
C4 C 0.2243(2) 1.0710(2) 0.34048(12) 0.0379(6) Uani 1 1 d . . .
C5 C 0.0548(2) 1.1023(2) 0.27665(11) 0.0382(6) Uani 1 1 d . . .
H5A H 0.0878 1.1704 0.2662 0.046 Uiso 1 1 calc R U .
C6 C -0.0493(2) 1.0722(3) 0.25334(11) 0.0429(7) Uani 1 1 d . . .
H6A H -0.0853 1.1192 0.2270 0.052 Uiso 1 1 calc R U .
C7 C -0.0997(2) 0.9722(3) 0.26933(11) 0.0408(6) Uani 1 1 d . . .
H7A H -0.1697 0.9513 0.2539 0.049 Uiso 1 1 calc R U .
C8 C -0.04528(19) 0.9037(2) 0.30820(10) 0.0302(5) Uani 1 1 d . . .
C9 C -0.20087(19) 0.8004(2) 0.34266(10) 0.0304(5) Uani 1 1 d . . .
C10 C -0.22769(19) 0.8613(2) 0.38969(11) 0.0317(5) Uani 1 1 d . . .
H10A H -0.1743 0.9087 0.4070 0.038 Uiso 1 1 calc R U .
C11 C -0.33523(19) 0.8514(2) 0.41118(10) 0.0281(5) Uani 1 1 d . . .
C12 C -0.36358(19) 0.9165(2) 0.46372(10) 0.0316(5) Uani 1 1 d . . .
C13 C -0.41375(19) 0.7782(2) 0.38525(10) 0.0296(5) Uani 1 1 d . . .
C14 C -0.5297(2) 0.7622(2) 0.40660(11) 0.0316(5) Uani 1 1 d . . .
C15 C -0.3843(2) 0.7192(2) 0.33751(12) 0.0354(6) Uani 1 1 d . . .
H15A H -0.4368 0.6709 0.3201 0.043 Uiso 1 1 calc R U .
C16 C -0.2791(2) 0.7305(2) 0.31544(11) 0.0357(6) Uani 1 1 d . . .
H16A H -0.2610 0.6922 0.2829 0.043 Uiso 1 1 calc R U .
C17 C 0.5269(3) 0.9863(3) 0.29089(13) 0.0501(7) Uani 1 1 d . . .
H17A H 0.4887 0.9188 0.2972 0.060 Uiso 1 1 calc R U .
C18 C 0.5857(3) 0.9984(4) 0.24127(13) 0.0615(10) Uani 1 1 d . . .
H18A H 0.5862 0.9393 0.2154 0.074 Uiso 1 1 calc R U .
C19 C 0.6416(3) 1.0962(4) 0.23098(13) 0.0597(9) Uani 1 1 d . . .
H19A H 0.6812 1.1044 0.1983 0.072 Uiso 1 1 calc R U .
C20 C 0.6393(2) 1.1846(3) 0.26996(12) 0.0482(7) Uani 1 1 d . . .
C21 C 0.6943(3) 1.2913(4) 0.26175(15) 0.0606(9) Uani 1 1 d . . .
H21A H 0.7343 1.3030 0.2294 0.073 Uiso 1 1 calc R U .
C22 C 0.6893(3) 1.3739(3) 0.29945(15) 0.0608(9) Uani 1 1 d . . .
H22A H 0.7262 1.4422 0.2931 0.073 Uiso 1 1 calc R U .
C23 C 0.5785(2) 1.1661(2) 0.31901(11) 0.0371(6) Uani 1 1 d . . .
C24 C 0.5726(2) 1.2558(2) 0.35923(11) 0.0345(6) Uani 1 1 d . . .
C25 C 0.6283(2) 1.3598(3) 0.34947(13) 0.0444(7) Uani 1 1 d . . .
C26 C 0.6211(3) 1.4450(3) 0.39012(16) 0.0544(8) Uani 1 1 d . . .
H26A H 0.6575 1.5141 0.3854 0.065 Uiso 1 1 calc R U .
C27 C 0.5612(3) 1.4265(3) 0.43608(15) 0.0532(8) Uani 1 1 d . . .
H27A H 0.5560 1.4826 0.4633 0.064 Uiso 1 1 calc R U .
C28 C 0.5071(2) 1.3225(2) 0.44249(12) 0.0426(6) Uani 1 1 d . . .
H28A H 0.4657 1.3111 0.4744 0.051 Uiso 1 1 calc R U .
C29 C 0.1724(3) 0.8115(3) 0.56299(13) 0.0520(7) Uani 1 1 d . . .
H29A H 0.2005 0.8824 0.5533 0.062 Uiso 1 1 calc R U .
C30 C 0.1151(3) 0.8012(4) 0.61277(15) 0.0653(10) Uani 1 1 d . . .
H30A H 0.1045 0.8641 0.6355 0.078 Uiso 1 1 calc R U .
C31 C 0.0750(3) 0.6978(4) 0.62737(14) 0.0638(10) Uani 1 1 d . . .
H31A H 0.0363 0.6896 0.6603 0.077 Uiso 1 1 calc R U .
C32 C 0.0916(2) 0.6032(3) 0.59311(13) 0.0506(8) Uani 1 1 d . . .
C33 C 0.0538(3) 0.4911(4) 0.60570(16) 0.0645(10) Uani 1 1 d . . .
H33A H 0.0157 0.4790 0.6386 0.077 Uiso 1 1 calc R U .
C34 C 0.0715(3) 0.4034(3) 0.57172(17) 0.0625(10) Uani 1 1 d . . .
H34A H 0.0458 0.3316 0.5814 0.075 Uiso 1 1 calc R U .
C35 C 0.1484(2) 0.6214(2) 0.54309(11) 0.0367(6) Uani 1 1 d . . .
C36 C 0.1669(2) 0.5269(2) 0.50587(12) 0.0386(6) Uani 1 1 d . . .
C37 C 0.1295(2) 0.4181(3) 0.52057(15) 0.0491(8) Uani 1 1 d . . .
C38 C 0.1520(3) 0.3298(3) 0.48285(19) 0.0655(10) Uani 1 1 d . . .
H38A H 0.1290 0.2562 0.4908 0.079 Uiso 1 1 calc R U .
C39 C 0.2069(3) 0.3510(3) 0.43498(18) 0.0651(10) Uani 1 1 d . . .
H39A H 0.2219 0.2925 0.4102 0.078 Uiso 1 1 calc R U .
C40 C 0.2400(3) 0.4615(3) 0.42372(15) 0.0531(8) Uani 1 1 d . . .
H40A H 0.2774 0.4757 0.3909 0.064 Uiso 1 1 calc R U .

loop_
_atom_site_aniso_label
_atom_site_aniso_U_11
_atom_site_aniso_U_22
_atom_site_aniso_U_33
_atom_site_aniso_U_23
_atom_site_aniso_U_13
_atom_site_aniso_U_12
Cd1 0.02567(9) 0.04130(11) 0.03593(11) 0.01047(8) 0.00914(7) 0.00142(7)
Cd2 0.02599(9) 0.03590(11) 0.03365(11) -0.00124(8) 0.00284(7) -0.00317(7)
O1 0.0482(11) 0.0488(12) 0.0410(11) -0.0015(9) 0.0021(9) 0.0169(9)
O2 0.0705(14) 0.0611(14) 0.0284(10) 0.0088(9) 0.0107(9) 0.0199(11)
O3 0.0492(13) 0.0751(17) 0.0914(19) 0.0355(14) -0.0350(13) -0.0284(12)
O4 0.0573(14) 0.0531(14) 0.104(2) 0.0111(14) -0.0113(13) -0.0235(12)
O5 0.0227(8) 0.0360(10) 0.0524(11) -0.0093(8) 0.0152(8) -0.0043(7)
O6 0.0408(10) 0.0557(12) 0.0311(10) 0.0032(9) 0.0088(8) 0.0084(9)
O7 0.0362(9) 0.0382(10) 0.0406(10) -0.0097(8) 0.0019(8) 0.0056(8)
O8 0.0338(10) 0.0381(11) 0.0738(14) -0.0020(10) 0.0220(9) -0.0077(8)
O9 0.0272(8) 0.0441(11) 0.0430(10) -0.0085(8) 0.0110(7) -0.0029(8)
O10 0.112(5) 0.034(2) 0.114(5) -0.021(3) -0.043(4) -0.006(3)
N1 0.0365(12) 0.0495(14) 0.0328(12) -0.0017(10) -0.0038(9) 0.0035(10)
N2 0.0284(10) 0.0401(12) 0.0334(11) 0.0036(9) 0.0039(9) 0.0005(9)
N3 0.0349(11) 0.0431(13) 0.0369(12) 0.0079(10) 0.0074(9) 0.0022(9)
N4 0.0315(11) 0.0406(13) 0.0467(13) 0.0036(11) 0.0067(10) 0.0024(9)
C1 0.0271(11) 0.0372(14) 0.0325(13) 0.0038(11) 0.0039(10) -0.0057(10)
C2 0.0246(11) 0.0363(13) 0.0235(11) -0.0024(10) 0.0048(9) 0.0017(9)
C3 0.0247(11) 0.0395(14) 0.0287(12) 0.0022(10) 0.0071(9) -0.0012(10)
C4 0.0293(12) 0.0443(16) 0.0404(15) -0.0052(12) 0.0054(11) -0.0077(11)
C5 0.0339(13) 0.0429(15) 0.0387(14) 0.0101(12) 0.0126(11) 0.0017(11)
C6 0.0355(14) 0.0621(19) 0.0315(14) 0.0116(13) 0.0043(11) 0.0119(13)
C7 0.0242(12) 0.0643(18) 0.0338(14) -0.0017(13) 0.0006(10) 0.0020(12)
C8 0.0232(11) 0.0407(14) 0.0272(12) -0.0068(10) 0.0097(9) -0.0003(10)
C9 0.0228(11) 0.0333(13) 0.0357(13) -0.0040(11) 0.0093(9) -0.0009(9)
C10 0.0245(11) 0.0354(13) 0.0352(13) -0.0059(11) 0.0031(9) -0.0041(10)
C11 0.0248(11) 0.0305(12) 0.0294(12) 0.0004(10) 0.0057(9) 0.0023(9)
C12 0.0209(10) 0.0420(14) 0.0321(13) -0.0041(11) 0.0044(9) -0.0008(10)
C13 0.0231(11) 0.0325(12) 0.0334(13) 0.0010(10) 0.0060(9) -0.0002(9)
C14 0.0239(11) 0.0392(14) 0.0320(13) 0.0032(11) 0.0055(9) -0.0006(10)
C15 0.0268(12) 0.0365(14) 0.0434(15) -0.0092(11) 0.0067(10) -0.0071(10)
C16 0.0307(12) 0.0395(14) 0.0377(14) -0.0118(11) 0.0120(11) -0.0053(10)
C17 0.0514(17) 0.0568(19) 0.0414(16) -0.0105(14) -0.0110(13) 0.0077(15)
C18 0.0563(19) 0.089(3) 0.0384(17) -0.0232(18) -0.0122(15) 0.0234(19)
C19 0.0438(17) 0.102(3) 0.0337(16) 0.0008(18) 0.0000(13) 0.0193(18)
C20 0.0343(14) 0.078(2) 0.0326(14) 0.0081(15) 0.0020(11) 0.0140(14)
C21 0.0458(17) 0.089(3) 0.0473(19) 0.0299(19) 0.0125(14) 0.0017(17)
C22 0.0520(19) 0.069(2) 0.062(2) 0.030(2) 0.0101(16) -0.0055(17)
C23 0.0286(12) 0.0534(17) 0.0294(13) 0.0066(12) -0.0004(10) 0.0053(11)
C24 0.0257(11) 0.0410(14) 0.0369(14) 0.0100(11) 0.0012(10) 0.0028(10)
C25 0.0338(13) 0.0464(17) 0.0529(17) 0.0180(14) 0.0014(12) 0.0006(12)
C26 0.0500(18) 0.0352(16) 0.078(2) 0.0115(15) -0.0020(17) -0.0019(13)
C27 0.0532(18) 0.0408(16) 0.066(2) -0.0075(15) 0.0014(16) 0.0026(14)
C28 0.0391(14) 0.0438(16) 0.0451(16) -0.0022(13) 0.0057(12) 0.0026(12)
C29 0.0559(18) 0.0513(18) 0.0493(18) -0.0015(15) 0.0089(14) 0.0048(15)
C30 0.067(2) 0.080(3) 0.050(2) -0.0074(19) 0.0161(17) 0.012(2)
C31 0.0509(19) 0.101(3) 0.0408(17) 0.0094(19) 0.0191(14) 0.0086(19)
C32 0.0328(14) 0.076(2) 0.0430(17) 0.0202(16) 0.0074(12) 0.0007(14)
C33 0.0446(17) 0.090(3) 0.060(2) 0.039(2) 0.0102(15) -0.0093(18)
C34 0.0426(17) 0.062(2) 0.083(3) 0.042(2) 0.0009(17) -0.0131(16)
C35 0.0244(11) 0.0497(16) 0.0363(14) 0.0140(12) 0.0057(10) 0.0004(11)
C36 0.0267(12) 0.0399(14) 0.0491(16) 0.0142(12) 0.0006(11) -0.0001(10)
C37 0.0352(14) 0.0416(16) 0.070(2) 0.0190(15) -0.0068(14) -0.0027(12)
C38 0.0481(18) 0.0401(18) 0.107(3) 0.0127(19) -0.016(2) -0.0058(14)
C39 0.057(2) 0.048(2) 0.090(3) -0.0129(19) -0.0059(19) 0.0102(16)
C40 0.0465(17) 0.0509(19) 0.062(2) -0.0038(16) 0.0041(15) 0.0079(14)

loop_
_atom_type_symbol
_atom_type_description
_atom_type_scat_dispersion_real
_atom_type_scat_dispersion_imag
_atom_type_scat_source
C C 0.0033 0.0016 'International Tables Vol C Tables 4.2.6.8 and 6.1.1.4'
H H 0.0000 0.0000 'International Tables Vol C Tables 4.2.6.8 and 6.1.1.4'
N N 0.0061 0.0033 'International Tables Vol C Tables 4.2.6.8 and 6.1.1.4'
O O 0.0106 0.0060 'International Tables Vol C Tables 4.2.6.8 and 6.1.1.4'
Cd Cd -0.8075 1.2024 'International Tables Vol C Tables 4.2.6.8 and 6.1.1.4'

loop_
_geom_angle_atom_site_label_1
_geom_angle_atom_site_label_2
_geom_angle_atom_site_label_3
_geom_angle
_geom_angle_site_symmetry_1
_geom_angle_site_symmetry_3
N3 Cd1 O1 132.24(8) . .
N3 Cd1 N4 72.77(8) . .
O1 Cd1 N4 103.06(8) . .
N3 Cd1 O9 117.15(7) . 1_655
O1 Cd1 O9 99.73(7) . 1_655
N4 Cd1 O9 134.38(7) . 1_655
N3 Cd1 O8 133.97(8) . 1_655
O1 Cd1 O8 91.26(8) . 1_655
N4 Cd1 O8 84.71(7) . 1_655
O9 Cd1 O8 55.66(6) 1_655 1_655
N3 Cd1 O2 84.51(7) . .
O1 Cd1 O2 55.15(7) . .
N4 Cd1 O2 118.88(8) . .
O9 Cd1 O2 106.61(7) 1_655 .
O8 Cd1 O2 141.06(7) 1_655 .
N3 Cd1 C1 110.93(8) . .
O1 Cd1 C1 27.94(7) . .
N4 Cd1 C1 117.65(8) . .
O9 Cd1 C1 100.64(7) 1_655 .
O8 Cd1 C1 115.08(8) 1_655 .
O2 Cd1 C1 27.81(7) . .
N3 Cd1 C14 131.09(8) . 1_655
O1 Cd1 C14 95.72(7) . 1_655
N4 Cd1 C14 110.00(8) . 1_655
O9 Cd1 C14 28.12(7) 1_655 1_655
O8 Cd1 C14 27.54(7) 1_655 1_655
O2 Cd1 C14 126.83(8) . 1_655
C1 Cd1 C14 109.78(7) . 1_655
O3 Cd2 O6 98.19(10) . 3_576
O3 Cd2 O7 151.49(9) . 1_655
O6 Cd2 O7 96.59(7) 3_576 1_655
O3 Cd2 N2 123.75(8) . .
O6 Cd2 N2 83.27(7) 3_576 .
O7 Cd2 N2 82.10(7) 1_655 .
O3 Cd2 N1 90.55(9) . .
O6 Cd2 N1 152.17(8) 3_576 .
O7 Cd2 N1 87.59(7) 1_655 .
N2 Cd2 N1 70.02(8) . .
O3 Cd2 O9 75.24(8) . 1_655
O6 Cd2 O9 106.14(7) 3_576 1_655
O7 Cd2 O9 77.28(6) 1_655 1_655
N2 Cd2 O9 158.13(6) . 1_655
N1 Cd2 O9 101.63(7) . 1_655
C1 O1 Cd1 91.91(16) . .
C1 O2 Cd1 88.01(16) . .
C4 O3 Cd2 118.07(19) . .
C9 O5 C8 117.21(19) . .
C12 O6 Cd2 116.63(17) . 3_576
C12 O7 Cd2 119.13(15) . 1_455
C14 O8 Cd1 91.18(15) . 1_455
C14 O9 Cd1 91.73(14) . 1_455
C14 O9 Cd2 131.47(16) . 1_455
Cd1 O9 Cd2 125.48(7) 1_455 1_455
C17 N1 C23 118.4(3) . .
C17 N1 Cd2 125.6(2) . .
C23 N1 Cd2 116.02(17) . .
C28 N2 C24 118.4(2) . .
C28 N2 Cd2 125.32(19) . .
C24 N2 Cd2 116.20(17) . .
C29 N3 C35 118.8(3) . .
C29 N3 Cd1 125.3(2) . .
C35 N3 Cd1 115.33(18) . .
C40 N4 C36 118.8(3) . .
C40 N4 Cd1 126.6(2) . .
C36 N4 Cd1 114.44(18) . .
O2 C1 O1 122.2(2) . .
O2 C1 C2 119.2(2) . .
O1 C1 C2 118.6(2) . .
O2 C1 Cd1 64.18(14) . .
O1 C1 Cd1 60.15(14) . .
C2 C1 Cd1 165.56(16) . .
C8 C2 C3 118.3(2) . .
C8 C2 C1 118.6(2) . .
C3 C2 C1 123.1(2) . .
C5 C3 C2 119.3(2) . .
C5 C3 C4 119.0(2) . .
C2 C3 C4 121.6(2) . .
O4 C4 O3 124.9(3) . .
O4 C4 C3 119.2(3) . .
O3 C4 C3 115.9(2) . .
C6 C5 C3 121.2(3) . .
C6 C5 H5A 119.4 . .
C3 C5 H5A 119.4 . .
C7 C6 C5 119.7(2) . .
C7 C6 H6A 120.2 . .
C5 C6 H6A 120.2 . .
C8 C7 C6 119.4(2) . .
C8 C7 H7A 120.3 . .
C6 C7 H7A 120.3 . .
C7 C8 C2 122.1(2) . .
C7 C8 O5 121.0(2) . .
C2 C8 O5 116.8(2) . .
C10 C9 C16 121.5(2) . .
C10 C9 O5 121.0(2) . .
C16 C9 O5 117.3(2) . .
C9 C10 C11 119.7(2) . .
C9 C10 H10A 120.2 . .
C11 C10 H10A 120.2 . .
C10 C11 C13 119.4(2) . .
C10 C11 C12 119.5(2) . .
C13 C11 C12 121.0(2) . .
O6 C12 O7 125.4(2) . .
O6 C12 C11 116.5(2) . .
O7 C12 C11 118.1(2) . .
C15 C13 C11 119.3(2) . .
C15 C13 C14 118.5(2) . .
C11 C13 C14 122.2(2) . .
O8 C14 O9 121.4(2) . .
O8 C14 C13 119.0(2) . .
O9 C14 C13 119.6(2) . .
O8 C14 Cd1 61.28(13) . 1_455
O9 C14 Cd1 60.15(12) . 1_455
C13 C14 Cd1 177.59(18) . 1_455
C16 C15 C13 121.5(2) . .
C16 C15 H15A 119.3 . .
C13 C15 H15A 119.3 . .
C15 C16 C9 118.6(2) . .
C15 C16 H16A 120.7 . .
C9 C16 H16A 120.7 . .
N1 C17 C18 122.4(3) . .
N1 C17 H17A 118.8 . .
C18 C17 H17A 118.8 . .
C19 C18 C17 120.0(3) . .
C19 C18 H18A 120.0 . .
C17 C18 H18A 120.0 . .
C18 C19 C20 119.4(3) . .
C18 C19 H19A 120.3 . .
C20 C19 H19A 120.3 . .
C19 C20 C23 117.4(3) . .
C19 C20 C21 122.9(3) . .
C23 C20 C21 119.7(3) . .
C22 C21 C20 121.2(3) . .
C22 C21 H21A 119.4 . .
C20 C21 H21A 119.4 . .
C21 C22 C25 121.3(3) . .
C21 C22 H22A 119.4 . .
C25 C22 H22A 119.4 . .
N1 C23 C20 122.5(3) . .
N1 C23 C24 118.8(2) . .
C20 C23 C24 118.8(3) . .
N2 C24 C25 121.5(3) . .
N2 C24 C23 118.9(2) . .
C25 C24 C23 119.6(3) . .
C26 C25 C24 117.7(3) . .
C26 C25 C22 122.9(3) . .
C24 C25 C22 119.4(3) . .
C27 C26 C25 119.8(3) . .
C27 C26 H26A 120.1 . .
C25 C26 H26A 120.1 . .
C26 C27 C28 119.3(3) . .
C26 C27 H27A 120.4 . .
C28 C27 H27A 120.4 . .
N2 C28 C27 123.3(3) . .
N2 C28 H28A 118.4 . .
C27 C28 H28A 118.4 . .
N3 C29 C30 122.7(3) . .
N3 C29 H29A 118.6 . .
C30 C29 H29A 118.6 . .
C31 C30 C29 118.8(3) . .
C31 C30 H30A 120.6 . .
C29 C30 H30A 120.6 . .
C30 C31 C32 120.4(3) . .
C30 C31 H31A 119.8 . .
C32 C31 H31A 119.8 . .
C31 C32 C35 117.2(3) . .
C31 C32 C33 124.0(3) . .
C35 C32 C33 118.8(3) . .
C34 C33 C32 122.0(3) . .
C34 C33 H33A 119.0 . .
C32 C33 H33A 119.0 . .
C33 C34 C37 121.0(3) . .
C33 C34 H34A 119.5 . .
C37 C34 H34A 119.5 . .
N3 C35 C32 122.0(3) . .
N3 C35 C36 118.5(2) . .
C32 C35 C36 119.5(3) . .
N4 C36 C37 122.4(3) . .
N4 C36 C35 118.1(2) . .
C37 C36 C35 119.5(3) . .
C36 C37 C38 116.4(3) . .
C36 C37 C34 119.2(3) . .
C38 C37 C34 124.3(3) . .
C39 C38 C37 120.7(3) . .
C39 C38 H38A 119.6 . .
C37 C38 H38A 119.6 . .
C38 C39 C40 118.8(3) . .
C38 C39 H39A 120.6 . .
C40 C39 H39A 120.6 . .
N4 C40 C39 122.8(3) . .
N4 C40 H40A 118.6 . .
C39 C40 H40A 118.6 . .

loop_
_geom_bond_atom_site_label_1
_geom_bond_atom_site_label_2
_geom_bond_distance
_geom_bond_site_symmetry_2
Cd1 N3 2.286(2) .
Cd1 O1 2.306(2) .
Cd1 N4 2.316(2) .
Cd1 O9 2.3372(17) 1_655
Cd1 O8 2.3628(18) 1_655
Cd1 O2 2.394(2) .
Cd1 C1 2.658(2) .
Cd1 C14 2.694(2) 1_655
Cd2 O3 2.192(2) .
Cd2 O6 2.2582(18) 3_576
Cd2 O7 2.3267(18) 1_655
Cd2 N2 2.382(2) .
Cd2 N1 2.390(2) .
Cd2 O9 2.5248(19) 1_655
O1 C1 1.246(3) .
O2 C1 1.241(3) .
O3 C4 1.244(4) .
O4 C4 1.218(3) .
O5 C9 1.391(3) .
O5 C8 1.396(3) .
O6 C12 1.247(3) .
O6 Cd2 2.2581(18) 3_576
O7 C12 1.248(3) .
O7 Cd2 2.3267(18) 1_455
O8 C14 1.246(3) .
O8 Cd1 2.3628(18) 1_455
O9 C14 1.270(3) .
O9 Cd1 2.3373(17) 1_455
O9 Cd2 2.5247(19) 1_455
N1 C17 1.319(4) .
N1 C23 1.356(4) .
N2 C28 1.320(4) .
N2 C24 1.356(3) .
N3 C29 1.324(4) .
N3 C35 1.352(3) .
N4 C40 1.321(4) .
N4 C36 1.356(4) .
C1 C2 1.507(3) .
C2 C8 1.392(3) .
C2 C3 1.400(3) .
C3 C5 1.388(4) .
C3 C4 1.521(3) .
C5 C6 1.383(4) .
C5 H5A 0.9300 .
C6 C7 1.380(4) .
C6 H6A 0.9300 .
C7 C8 1.374(4) .
C7 H7A 0.9300 .
C9 C10 1.379(3) .
C9 C16 1.385(3) .
C10 C11 1.395(3) .
C10 H10A 0.9300 .
C11 C13 1.398(3) .
C11 C12 1.518(3) .
C13 C15 1.391(4) .
C13 C14 1.493(3) .
C14 Cd1 2.694(2) 1_455
C15 C16 1.376(3) .
C15 H15A 0.9300 .
C16 H16A 0.9300 .
C17 C18 1.402(5) .
C17 H17A 0.9300 .
C18 C19 1.354(5) .
C18 H18A 0.9300 .
C19 C20 1.398(5) .
C19 H19A 0.9300 .
C20 C23 1.413(4) .
C20 C21 1.432(5) .
C21 C22 1.328(5) .
C21 H21A 0.9300 .
C22 C25 1.427(4) .
C22 H22A 0.9300 .
C23 C24 1.431(4) .
C24 C25 1.414(4) .
C25 C26 1.400(5) .
C26 C27 1.345(5) .
C26 H26A 0.9300 .
C27 C28 1.392(4) .
C27 H27A 0.9300 .
C28 H28A 0.9300 .
C29 C30 1.395(5) .
C29 H29A 0.9300 .
C30 C31 1.356(6) .
C30 H30A 0.9300 .
C31 C32 1.399(5) .
C31 H31A 0.9300 .
C32 C35 1.408(4) .
C32 C33 1.429(5) .
C33 C34 1.335(6) .
C33 H33A 0.9300 .
C34 C37 1.433(5) .
C34 H34A 0.9300 .
C35 C36 1.446(4) .
C36 C37 1.404(4) .
C37 C38 1.407(5) .
C38 C39 1.358(6) .
C38 H38A 0.9300 .
C39 C40 1.388(5) .
C39 H39A 0.9300 .
C40 H40A 0.9300 .
